data_7024307
loop_
_publ_author_name
'Matczak-Jon, Ewa'
'Kowalik-Jankowska, Teresa'
'Slepokura, Katarzyna'
'Kafarski, Pawe\/l'
'Rajewska, Anna'

_publ_section_title
;
 Specificity of the zinc(II), magnesium(II) and calcium(II) complexation
 by (pyridin-2-yl)aminomethane-1,1-diphosphonic acids and related
 1,3-(thiazol-2-yl) and 1,3-(benzothiazol-2-yl) derivatives.
;
_journal_issue 5
_journal_name_full 'Dalton transactions (Cambridge, England : 2003)'
_journal_page_first 1207
_journal_page_last 1221
_journal_paper_doi 10.1039/b914647d
_journal_volume 39
_journal_year 2010
_chemical_formula_sum 'C8 H15.6 Cl N2 O8.3 P2 S'
_chemical_formula_weight 402.07
_chemical_name_systematic
;
oxonium chloride compound with hydrogen
(1,3-benzothiazol-3-ium-2-ylamino)(phosphono)methylphosphonate
(1:1) 1.3 hydrate
;
_space_group_IT_number 33
_symmetry_cell_setting orthorhombic
_symmetry_space_group_name_Hall 'P 2c -2n'
_symmetry_space_group_name_H-M 'P n a 21'
_atom_sites_solution_hydrogens mixed
_atom_sites_solution_primary direct
_atom_sites_solution_secondary difmap
_audit_creation_method SHELXL-97
_cell_angle_alpha 90.00
_cell_angle_beta 90.00
_cell_angle_gamma 90.00
_cell_formula_units_Z 4
_cell_length_a 7.231(2)
_cell_length_b 16.087(3)
_cell_length_c 13.728(3)
_cell_measurement_reflns_used 11372
_cell_measurement_temperature 100(2)
_cell_measurement_theta_max 35.1
_cell_measurement_theta_min 4.7
_cell_volume 1596.9(6)
_computing_cell_refinement 'CrysAlis RED; Oxford-Diffraction Poland, 2003'
_computing_data_collection 'CrysAlis CCD; Oxford-Diffraction Poland, 2003'
_computing_data_reduction 'CrysAlis RED; Oxford-Diffraction Poland, 2003'
_computing_structure_refinement 'SHELXL-97 (Sheldrick, 2008)'
_computing_structure_solution 'SHELXS-97 (Sheldrick, 2008)'
_diffrn_ambient_temperature 100(2)
_diffrn_measured_fraction_theta_full 0.995
_diffrn_measured_fraction_theta_max 0.995
_diffrn_measurement_device_type 'Xcalibur PX kappa-geometry diffractometer with Onyx CCD camera'
_diffrn_measurement_method 'omega and phi'
_diffrn_radiation_monochromator graphite
_diffrn_radiation_source 'fine-focus sealed tube'
_diffrn_radiation_type MoK\a
_diffrn_radiation_wavelength 0.71073
_diffrn_reflns_av_R_equivalents 0.0756
_diffrn_reflns_av_sigmaI/netI 0.0769
_diffrn_reflns_limit_h_max 8
_diffrn_reflns_limit_h_min -9
_diffrn_reflns_limit_k_max 21
_diffrn_reflns_limit_k_min -21
_diffrn_reflns_limit_l_max 18
_diffrn_reflns_limit_l_min -18
_diffrn_reflns_number 26569
_diffrn_reflns_theta_full 28.98
_diffrn_reflns_theta_max 28.98
_diffrn_reflns_theta_min 4.73
_exptl_absorpt_coefficient_mu 0.611
_exptl_absorpt_correction_T_max 0.989
_exptl_absorpt_correction_T_min 0.903
_exptl_absorpt_correction_type analytical
_exptl_absorpt_process_details 'CrysAlis RED; Oxford-Diffraction Poland, 2003'
_exptl_crystal_colour colourless
_exptl_crystal_density_diffrn 1.668
_exptl_crystal_density_method 'not measured'
_exptl_crystal_description plate
_exptl_crystal_F_000 824
_exptl_crystal_size_max 0.26
_exptl_crystal_size_mid 0.06
_exptl_crystal_size_min 0.02
_refine_diff_density_max 0.71
_refine_diff_density_min -0.36
_refine_diff_density_rms 0.09
_refine_ls_abs_structure_details 'Flack H D (1983), Acta Cryst. A39, 876-881'
_refine_ls_abs_structure_Flack -0.02(9)
_refine_ls_extinction_method none
_refine_ls_goodness_of_fit_ref 1.155
_refine_ls_hydrogen_treatment constr
_refine_ls_matrix_type full
_refine_ls_number_parameters 224
_refine_ls_number_reflns 4217
_refine_ls_number_restraints 3
_refine_ls_restrained_S_all 1.155
_refine_ls_R_factor_all 0.0839
_refine_ls_R_factor_gt 0.0697
_refine_ls_shift/su_max 0.000
_refine_ls_shift/su_mean 0.000
_refine_ls_structure_factor_coef Fsqd
_refine_ls_weighting_details 'calc w=1/[\s^2^(Fo^2^)+(0.0379P)^2^+0.0000P] where P=(Fo^2^+2Fc^2^)/3'
_refine_ls_weighting_scheme calc
_refine_ls_wR_factor_gt 0.0979
_refine_ls_wR_factor_ref 0.1023
_reflns_number_gt 3813
_reflns_number_total 4217
_reflns_threshold_expression >2sigma(I)
_cod_data_source_file b914647d.txt
_cod_data_source_block emjsabs
_cod_original_formula_sum 'C8 H15.60 Cl N2 O8.30 P2 S'
_cod_database_code 7024307

loop_
_symmetry_equiv_pos_as_xyz
'x, y, z'
'-x, -y, z+1/2'
'x+1/2, -y+1/2, z'
'-x+1/2, y+1/2, z+1/2'

loop_
_atom_site_label
_atom_site_type_symbol
_atom_site_fract_x
_atom_site_fract_y
_atom_site_fract_z
_atom_site_U_iso_or_equiv
_atom_site_adp_type
_atom_site_occupancy
_atom_site_symmetry_multiplicity
_atom_site_calc_flag
_atom_site_refinement_flags
_atom_site_disorder_assembly
_atom_site_disorder_group
Cl1 Cl 0.38612(14) 0.41942(6) 0.56499(8) 0.0257(2) Uani 1 1 d . . .
S1 S 0.55478(14) 0.38648(6) 0.16335(7) 0.0190(2) Uani 1 1 d . . .
P1 P 0.70446(14) 0.62350(6) 0.40052(7) 0.0147(2) Uani 1 1 d . . .
P2 P 0.27773(13) 0.62198(6) 0.36066(8) 0.0153(2) Uani 1 1 d . . .
O1 O 0.8416(4) 0.55686(17) 0.4313(2) 0.0224(7) Uani 1 1 d . . .
O2 O 0.6615(4) 0.69010(17) 0.4720(2) 0.0215(7) Uani 1 1 d . . .
O3 O 0.7725(4) 0.65752(18) 0.30024(18) 0.0197(7) Uani 1 1 d . . .
H3 H 0.7659 0.7097 0.3002 0.030 Uiso 1 1 calc R . .
O4 O 0.2903(4) 0.68408(17) 0.27962(19) 0.0196(7) Uani 1 1 d . . .
O5 O 0.1423(4) 0.55059(17) 0.3376(2) 0.0253(7) Uani 1 1 d . . .
H5 H 0.0512 0.5532 0.3755 0.038 Uiso 1 1 calc R . .
O6 O 0.2315(4) 0.65918(17) 0.46040(19) 0.0184(6) Uani 1 1 d . . .
H6 H 0.2136 0.7105 0.4546 0.028 Uiso 1 1 calc R . .
N1 N 0.5252(4) 0.51799(19) 0.2829(2) 0.0140(7) Uani 1 1 d . . .
H1N H 0.5547 0.5464 0.2304 0.017 Uiso 1 1 calc R . .
N2 N 0.4766(4) 0.38262(18) 0.3463(2) 0.0162(7) Uani 1 1 d . . .
H2N H 0.4499 0.3986 0.4060 0.019 Uiso 1 1 calc R . .
C1 C 0.4931(5) 0.5652(2) 0.3715(3) 0.0126(7) Uani 1 1 d . . .
H1 H 0.4755 0.5238 0.4250 0.015 Uiso 1 1 calc R . .
C2 C 0.5142(5) 0.4361(2) 0.2738(3) 0.0125(8) Uani 1 1 d . . .
C3 C 0.5275(5) 0.2893(2) 0.2200(3) 0.0154(8) Uani 1 1 d . . .
C4 C 0.4838(5) 0.2996(2) 0.3180(3) 0.0169(9) Uani 1 1 d . . .
C5 C 0.4553(5) 0.2313(2) 0.3786(3) 0.0227(10) Uani 1 1 d . . .
H15 H 0.4228 0.2382 0.4451 0.027 Uiso 1 1 calc R . .
C6 C 0.4758(5) 0.1537(3) 0.3385(3) 0.0253(10) Uani 1 1 d . . .
H16 H 0.4575 0.1060 0.3780 0.030 Uiso 1 1 calc R . .
C7 C 0.5229(6) 0.1437(2) 0.2414(4) 0.0255(10) Uani 1 1 d . . .
H17 H 0.5380 0.0891 0.2162 0.031 Uiso 1 1 calc R . .
C8 C 0.5485(5) 0.2111(3) 0.1798(3) 0.0228(9) Uani 1 1 d . . .
H18 H 0.5791 0.2039 0.1130 0.027 Uiso 1 1 calc R . .
O1W O 0.9684(6) 0.4768(3) 0.5830(3) 0.0281(12) Uani 0.709(6) 1 d PD A 1
H1W H 1.0853(18) 0.475(4) 0.572(5) 0.031(18) Uiso 0.709(6) 1 d PD A 1
H2W H 0.917(9) 0.506(3) 0.538(3) 0.04(2) Uiso 0.709(6) 1 d PD A 1
O2W O 0.8101(9) 0.3454(3) 0.6044(4) 0.065(2) Uani 0.709(6) 1 d P A 1
O10W O 0.7890(13) 0.4708(6) 0.5847(8) 0.027(3) Uiso 0.291(6) 1 d P A 2
O20W O 1.0144(13) 0.3628(6) 0.6264(7) 0.025(3) Uiso 0.291(6) 1 d P A 2
O3W O 1.1535(12) 0.2542(6) 0.5952(7) 0.034(4) Uiso 0.326(11) 1 d P . .

loop_
_atom_site_aniso_label
_atom_site_aniso_U_11
_atom_site_aniso_U_22
_atom_site_aniso_U_33
_atom_site_aniso_U_23
_atom_site_aniso_U_13
_atom_site_aniso_U_12
Cl1 0.0329(6) 0.0293(6) 0.0148(5) -0.0004(5) 0.0013(5) -0.0042(5)
S1 0.0240(5) 0.0185(5) 0.0144(5) -0.0031(4) 0.0016(5) 0.0009(4)
P1 0.0156(5) 0.0151(5) 0.0133(5) 0.0016(5) 0.0009(4) -0.0029(4)
P2 0.0148(5) 0.0142(5) 0.0168(5) 0.0003(5) -0.0004(4) 0.0022(4)
O1 0.0184(15) 0.0245(16) 0.0242(16) 0.0075(13) -0.0045(12) 0.0002(12)
O2 0.0296(16) 0.0205(16) 0.0144(14) 0.0009(12) 0.0036(12) -0.0079(13)
O3 0.0265(16) 0.0178(16) 0.0149(16) -0.0015(13) 0.0046(12) -0.0009(14)
O4 0.0302(17) 0.0128(14) 0.0159(15) -0.0013(12) -0.0042(13) 0.0064(12)
O5 0.0156(15) 0.0224(16) 0.038(2) -0.0069(14) 0.0010(13) 0.0010(12)
O6 0.0251(16) 0.0134(15) 0.0167(15) 0.0024(13) 0.0030(12) 0.0039(13)
N1 0.0198(17) 0.0136(16) 0.0086(15) 0.0006(13) 0.0011(14) -0.0017(14)
N2 0.0172(16) 0.0146(16) 0.0168(18) -0.0078(14) 0.0018(14) 0.0014(14)
C1 0.0163(17) 0.0084(16) 0.0132(19) -0.0014(17) 0.0019(15) -0.0009(16)
C2 0.0069(18) 0.019(2) 0.012(2) -0.0016(16) -0.0001(15) 0.0019(15)
C3 0.0102(19) 0.017(2) 0.019(2) -0.0019(16) -0.0003(16) -0.0003(15)
C4 0.014(2) 0.021(2) 0.016(2) -0.0025(17) -0.0026(16) -0.0006(17)
C5 0.022(2) 0.024(2) 0.022(2) 0.0000(19) 0.0035(19) -0.0025(17)
C6 0.019(2) 0.019(2) 0.038(3) 0.002(2) 0.003(2) -0.0001(17)
C7 0.024(2) 0.011(2) 0.041(3) -0.009(2) -0.003(2) -0.0009(17)
C8 0.019(2) 0.025(2) 0.024(2) -0.0110(19) 0.0010(19) 0.0010(17)
O1W 0.027(3) 0.033(3) 0.024(3) 0.002(2) 0.000(2) 0.012(2)
O2W 0.105(5) 0.064(4) 0.027(3) -0.010(3) 0.020(3) -0.049(3)

loop_
_atom_type_symbol
_atom_type_description
_atom_type_scat_dispersion_real
_atom_type_scat_dispersion_imag
_atom_type_scat_source
C C 0.0033 0.0016 'International Tables Vol C Tables 4.2.6.8 and 6.1.1.4'
H H 0.0000 0.0000 'International Tables Vol C Tables 4.2.6.8 and 6.1.1.4'
N N 0.0061 0.0033 'International Tables Vol C Tables 4.2.6.8 and 6.1.1.4'
O O 0.0106 0.0060 'International Tables Vol C Tables 4.2.6.8 and 6.1.1.4'
P P 0.1023 0.0942 'International Tables Vol C Tables 4.2.6.8 and 6.1.1.4'
S S 0.1246 0.1234 'International Tables Vol C Tables 4.2.6.8 and 6.1.1.4'
Cl Cl 0.1484 0.1585 'International Tables Vol C Tables 4.2.6.8 and 6.1.1.4'

loop_
_geom_angle_atom_site_label_1
_geom_angle_atom_site_label_2
_geom_angle_atom_site_label_3
_geom_angle
C2 S1 C3 90.19(18)
O2 P1 O1 117.50(17)
O2 P1 O3 113.31(16)
O1 P1 O3 106.65(17)
O2 P1 C1 109.72(17)
O1 P1 C1 104.06(16)
O3 P1 C1 104.45(17)
O4 P2 O6 114.62(15)
O4 P2 O5 112.52(17)
O6 P2 O5 109.61(17)
O4 P2 C1 110.17(17)
O6 P2 C1 108.15(17)
O5 P2 C1 100.81(15)
P1 O3 H3 109.5
P2 O5 H5 109.5
P2 O6 H6 109.5
C2 N1 C1 126.1(3)
C2 N1 H1N 116.9
C1 N1 H1N 116.9
C2 N2 C4 113.5(3)
C2 N2 H2N 123.2
C4 N2 H2N 123.2
N1 C1 P2 109.4(3)
N1 C1 P1 108.4(3)
P2 C1 P1 118.40(18)
N1 C1 H1 106.7
P2 C1 H1 106.7
P1 C1 H1 106.7
N1 C2 N2 125.3(3)
N1 C2 S1 121.9(3)
N2 C2 S1 112.8(3)
C8 C3 C4 121.3(4)
C8 C3 S1 128.3(3)
C4 C3 S1 110.3(3)
C3 C4 N2 113.1(3)
C3 C4 C5 121.1(4)
N2 C4 C5 125.8(4)
C6 C5 C4 117.5(4)
C6 C5 H15 121.3
C4 C5 H15 121.3
C5 C6 C7 121.2(4)
C5 C6 H16 119.4
C7 C6 H16 119.4
C6 C7 C8 121.9(4)
C6 C7 H17 119.1
C8 C7 H17 119.1
C3 C8 C7 117.0(4)
C3 C8 H18 121.5
C7 C8 H18 121.5
H1W O1W H2W 108(7)

loop_
_geom_bond_atom_site_label_1
_geom_bond_atom_site_label_2
_geom_bond_distance
S1 C2 1.738(4)
S1 C3 1.758(4)
P1 O2 1.486(3)
P1 O1 1.520(3)
P1 O3 1.561(3)
P1 C1 1.837(4)
P2 O4 1.498(3)
P2 O6 1.531(3)
P2 O5 1.542(3)
P2 C1 1.812(4)
O3 H3 0.84
O5 H5 0.84
O6 H6 0.84
N1 C2 1.326(5)
N1 C1 1.452(5)
N1 H1N 0.88
N2 C2 1.343(5)
N2 C4 1.392(5)
N2 H2N 0.88
C1 H1 1.00
C3 C8 1.381(5)
C3 C4 1.391(5)
C4 C5 1.393(6)
C5 C6 1.372(5)
C5 H15 0.95
C6 C7 1.385(7)
C6 H16 0.95
C7 C8 1.387(6)
C7 H17 0.95
C8 H18 0.95
O1W H1W 0.86
O1W H2W 0.86

loop_
_geom_hbond_atom_site_label_D
_geom_hbond_atom_site_label_H
_geom_hbond_atom_site_label_A
_geom_hbond_distance_DH
_geom_hbond_distance_HA
_geom_hbond_distance_DA
_geom_hbond_angle_DHA
_geom_hbond_site_symmetry_A
O3 H3 O4 0.84 1.74 2.567(4) 167 3_565
O5 H5 O1 0.84 1.70 2.527(4) 168 1_455
O6 H6 O2 0.84 1.66 2.482(4) 166 3_465
N1 H1N Cl1 0.88 2.38 3.221(3) 161 2_664
N2 H2N Cl1 0.88 2.26 3.129(3) 172 .
O1W H1W Cl1 0.86 2.35 3.168(4) 158 1_655
O1W H2W O1 0.86 1.76 2.615(5) 170 .
C1 H1 Cl1 1.00 2.63 3.627(4) 173 .
C5 H15 O2W 0.95 2.69 3.499(6) 143 3_455
C5 H15 O3W 0.95 2.65 3.31(1) 127 3_455
C7 H17 O1W 0.95 2.57 3.455(6) 155 4_644
C8 H18 O2 0.95 2.70 3.557(5) 150 4_644

loop_
_geom_torsion_atom_site_label_1
_geom_torsion_atom_site_label_2
_geom_torsion_atom_site_label_3
_geom_torsion_atom_site_label_4
_geom_torsion
C2 N1 C1 P2 -108.8(3)
C2 N1 C1 P1 120.7(3)
O4 P2 C1 N1 -63.3(3)
O6 P2 C1 N1 170.7(2)
O5 P2 C1 N1 55.7(3)
O4 P2 C1 P1 61.5(3)
O6 P2 C1 P1 -64.5(3)
O5 P2 C1 P1 -179.4(2)
O2 P1 C1 N1 163.6(2)
O1 P1 C1 N1 -69.8(3)
O3 P1 C1 N1 41.9(3)
O2 P1 C1 P2 38.3(3)
O1 P1 C1 P2 164.8(2)
O3 P1 C1 P2 -83.5(3)
C1 N1 C2 N2 -2.1(6)
C1 N1 C2 S1 179.7(2)
C4 N2 C2 N1 -176.5(3)
C4 N2 C2 S1 1.8(4)
C3 S1 C2 N1 176.3(3)
C3 S1 C2 N2 -2.1(3)
C2 S1 C3 C8 -176.5(4)
C2 S1 C3 C4 1.8(3)
C8 C3 C4 N2 177.3(3)
S1 C3 C4 N2 -1.2(4)
C8 C3 C4 C5 -1.5(6)
S1 C3 C4 C5 180.0(3)
C2 N2 C4 C3 -0.3(5)
C2 N2 C4 C5 178.4(3)
C3 C4 C5 C6 1.4(6)
N2 C4 C5 C6 -177.3(4)
C4 C5 C6 C7 -0.1(6)
C5 C6 C7 C8 -1.0(6)
C4 C3 C8 C7 0.4(6)
S1 C3 C8 C7 178.6(3)
C6 C7 C8 C3 0.9(6)
